data_1553462
loop_
_publ_author_name
'Wang, Fei'
'Zhao, Liang'
'You, Jingsong'
'Wang, Mei-Xiang'

_publ_section_title
;
 Synthesis of trifluoromethylthiolated azacalix[1]arene[3]pyridines from
 the Cu(ii)-mediated direct trifluoromethylthiolation reaction of arenes
 via reactive arylcopper(iii) intermediates
;
_journal_issue 7
_journal_name_full 'Organic Chemistry Frontiers'
_journal_page_first 880
_journal_paper_doi 10.1039/C6QO00161K
_journal_volume 3
_journal_year 2016
_chemical_formula_moiety 'C27 H23 F6 N7 S2'
_chemical_formula_sum 'C27 H23 F6 N7 S2'
_chemical_formula_weight 623.64
_space_group_crystal_system monoclinic
_space_group_IT_number 14
_space_group_name_Hall '-P 2ybc'
_space_group_name_H-M_alt 'P 1 21/c 1'
_atom_sites_solution_hydrogens geom
_audit_creation_date 2016-01-28
_audit_creation_method
;
Olex2 1.2
(compiled 2015.09.30 svn.r3233 for OlexSys, GUI svn.r5103)
;
_audit_update_record
;
2016-04-15 deposited with the CCDC.
2016-05-20 downloaded from the CCDC.
;
_cell_angle_alpha 90
_cell_angle_beta 103.48(3)
_cell_angle_gamma 90
_cell_formula_units_Z 4
_cell_length_a 14.717(3)
_cell_length_b 15.564(3)
_cell_length_c 12.282(3)
_cell_measurement_reflns_used 8481
_cell_measurement_temperature 173.1500
_cell_measurement_theta_max 27.4846
_cell_measurement_theta_min 1.3083
_cell_volume 2735.8(11)
_computing_cell_refinement 'CrystalClear (Rigaku Inc., 2007)'
_computing_data_collection 'CrystalClear (Rigaku Inc., 2007)'
_computing_data_reduction 'CrystalClear (Rigaku Inc., 2007)'
_computing_molecular_graphics 'Olex2 (Dolomanov et al., 2009)'
_computing_publication_material 'CIFTAB (Sheldrick, 2013)'
_computing_structure_refinement 'SHELXL (Sheldrick, 2014)'
_computing_structure_solution
;
'SHELXT (Sheldrick, 2014)'
;
_diffrn_ambient_temperature 173.1500
_diffrn_detector_area_resol_mean 28.5714
_diffrn_measured_fraction_theta_full 0.997
_diffrn_measured_fraction_theta_max 0.996
_diffrn_measurement_details
;
scan:
	Number of images: 360
	           Slice: -110.0000 - 70.0000
	     Image width: 0.5000
	        Exp time: 1.0000
	   Rotation axis: Omega
	           Omega: 0.0000
	             Chi: 45.0000
	             Phi: 90.0000
	             XTD: 45.0049
	          2theta: -20.0620
scan:
	Number of images: 300
	           Slice: -110.0000 - 40.0000
	     Image width: 0.5000
	        Exp time: 1.0000
	   Rotation axis: Omega
	           Omega: 0.0000
	             Chi: 45.0000
	             Phi: 0.0000
	             XTD: 45.0049
	          2theta: -20.0620
;
_diffrn_measurement_device
;
Saturn724+ (2x2 bin mode)
;
_diffrn_measurement_device_details
;
AFC10: Fixed Chi 2 circle
;
_diffrn_measurement_device_type 'MM007-HF CCD(Saturn 724+)'
_diffrn_measurement_method '\w scans at fixed \c = 45\%'
_diffrn_orient_matrix_type d*Trek
_diffrn_orient_matrix_UB_11 0.0174
_diffrn_orient_matrix_UB_12 -0.0517
_diffrn_orient_matrix_UB_13 0.0635
_diffrn_orient_matrix_UB_21 0.0195
_diffrn_orient_matrix_UB_22 -0.0447
_diffrn_orient_matrix_UB_23 -0.0418
_diffrn_orient_matrix_UB_31 0.0666
_diffrn_orient_matrix_UB_32 0.0148
_diffrn_orient_matrix_UB_33 0.0153
_diffrn_radiation_detector CCD
_diffrn_radiation_monochromator Confocal
_diffrn_radiation_type MoK\a
_diffrn_radiation_wavelength 0.71073
_diffrn_reflns_av_R_equivalents 0.0448
_diffrn_reflns_av_unetI/netI 0.0401
_diffrn_reflns_Laue_measured_fraction_full 0.997
_diffrn_reflns_Laue_measured_fraction_max 0.996
_diffrn_reflns_limit_h_max 19
_diffrn_reflns_limit_h_min -19
_diffrn_reflns_limit_k_max 20
_diffrn_reflns_limit_k_min -20
_diffrn_reflns_limit_l_max 15
_diffrn_reflns_limit_l_min -12
_diffrn_reflns_number 20197
_diffrn_reflns_point_group_measured_fraction_full 0.997
_diffrn_reflns_point_group_measured_fraction_max 0.996
_diffrn_reflns_theta_full 26.000
_diffrn_reflns_theta_max 27.474
_diffrn_reflns_theta_min 1.933
_diffrn_source 'Rotating Anode'
_diffrn_source_current 24.0000
_diffrn_source_power 1.2000
_diffrn_source_voltage 50.0000
_exptl_absorpt_coefficient_mu 0.268
_exptl_absorpt_correction_T_max 1.0000
_exptl_absorpt_correction_T_min 0.7230
_exptl_absorpt_correction_type multi-scan
_exptl_absorpt_process_details 'CrystalClear (Rigaku Inc., 2007)'
_exptl_crystal_colour 'light yellow'
_exptl_crystal_density_diffrn 1.514
_exptl_crystal_description plate
_exptl_crystal_F_000 1280
_exptl_crystal_size_max 0.46
_exptl_crystal_size_mid 0.28
_exptl_crystal_size_min 0.1
_refine_diff_density_max 0.405
_refine_diff_density_min -0.378
_refine_diff_density_rms 0.057
_refine_ls_extinction_method none
_refine_ls_goodness_of_fit_ref 1.181
_refine_ls_hydrogen_treatment constr
_refine_ls_matrix_type full
_refine_ls_number_parameters 383
_refine_ls_number_reflns 6235
_refine_ls_number_restraints 5
_refine_ls_restrained_S_all 1.180
_refine_ls_R_factor_all 0.0733
_refine_ls_R_factor_gt 0.0659
_refine_ls_shift/su_max 0.000
_refine_ls_shift/su_mean 0.000
_refine_ls_structure_factor_coef Fsqd
_refine_ls_weighting_details 'w=1/[\s^2^(Fo^2^)+(0.0450P)^2^+2.4470P] where P=(Fo^2^+2Fc^2^)/3'
_refine_ls_weighting_scheme calc
_refine_ls_wR_factor_gt 0.1403
_refine_ls_wR_factor_ref 0.1443
_reflns_Friedel_coverage 0.000
_reflns_number_gt 5724
_reflns_number_total 6235
_reflns_threshold_expression 'I > 2\s(I)'
_cod_data_source_file c6qo00161k2.cif
_cod_data_source_block mx4517a
_cod_original_cell_volume 2735.8(10)
_cod_database_code 1553462
_shelxl_version_number 2013-4
_shelx_space_group_comment
;
The symmetry employed for this shelxl refinement is uniquely defined
by the following loop, which should always be used as a source of
symmetry information in preference to the above space-group names.
They are only intended as comments.
;
_diffrn_number_total 6474
_olex2_refinement_description
;
1. Fixed Uiso
 At 1.2 times of:
  All C(H) groups
 At 1.5 times of:
  All C(H,H,H) groups
2. Rigid bond restraints
 N4, C7, C20, C21, C22
 with sigma for 1-2 distances of 0.01 and sigma for 1-3 distances of 0.01
 C20, C25
 with sigma for 1-2 distances of 0.01 and sigma for 1-3 distances of 0.01
3.a Aromatic/amide H refined with riding coordinates:
 C3(H3), C4(H4), C8(H8), C9(H9), C10(H10), C15(H15), C16(H16), C21(H21),
 C22(H22), C23(H23), C25(H25)
3.b Idealised Me refined as rotating group:
 C6(H6A,H6B,H6C), C12(H12A,H12B,H12C), C19(H19A,H19B,H19C), C26(H26A,H26B,H26C)
;
_olex2_submission_special_instructions 'No special instructions were received'

loop_
_space_group_symop_operation_xyz
'x, y, z'
'-x, y+1/2, -z+1/2'
'-x, -y, -z'
'x, -y-1/2, z-1/2'

loop_
_atom_site_label
_atom_site_type_symbol
_atom_site_fract_x
_atom_site_fract_y
_atom_site_fract_z
_atom_site_U_iso_or_equiv
_atom_site_adp_type
_atom_site_occupancy
_atom_site_site_symmetry_order
_atom_site_calc_flag
_atom_site_refinement_flags_posn
_atom_site_refinement_flags_adp
S1 S 0.30267(5) 0.60495(4) 0.82702(6) 0.03620(17) Uani 1 1 d . .
S2 S 0.11865(5) 0.05035(4) 0.65126(6) 0.03955(18) Uani 1 1 d . .
F1 F 0.30754(13) 0.76664(11) 0.85682(18) 0.0602(5) Uani 1 1 d . .
F2 F 0.23951(17) 0.73087(12) 0.68919(18) 0.0714(6) Uani 1 1 d . .
F3 F 0.16837(13) 0.71743(12) 0.8190(2) 0.0760(7) Uani 1 1 d . .
F4 F 0.17960(16) -0.08853(12) 0.76614(18) 0.0658(6) Uani 1 1 d . .
F5 F 0.21060(14) -0.08573(12) 0.60624(18) 0.0609(5) Uani 1 1 d . .
F6 F 0.06911(15) -0.10535(13) 0.6186(2) 0.0746(7) Uani 1 1 d . .
N1 N 0.33301(14) 0.50269(14) 0.62732(19) 0.0337(5) Uani 1 1 d . .
N2 N 0.18475(13) 0.44065(12) 0.58407(16) 0.0258(4) Uani 1 1 d . .
N3 N 0.04245(14) 0.37177(14) 0.53250(17) 0.0293(4) Uani 1 1 d . .
N4 N 0.14943(15) 0.25678(14) 0.53534(17) 0.0320(5) Uani 1 1 d . U
N5 N 0.25844(15) 0.14525(13) 0.54618(17) 0.0306(5) Uani 1 1 d . .
N6 N 0.34448(14) 0.20069(13) 0.71403(16) 0.0283(4) Uani 1 1 d . .
N7 N 0.43437(16) 0.26439(16) 0.87221(18) 0.0393(5) Uani 1 1 d . .
C1 C 0.24266(16) 0.49458(15) 0.6499(2) 0.0266(5) Uani 1 1 d . .
C2 C 0.21844(16) 0.54097(15) 0.7360(2) 0.0278(5) Uani 1 1 d . .
C3 C 0.12773(17) 0.53003(15) 0.7514(2) 0.0285(5) Uani 1 1 d . .
H3 H 0.1092 0.5595 0.8085 0.034 Uiso 1 1 calc R .
C4 C 0.06638(16) 0.47625(15) 0.6830(2) 0.0277(5) Uani 1 1 d . .
H4 H 0.0053 0.4705 0.6908 0.033 Uiso 1 1 calc R .
C5 C 0.09790(16) 0.42968(15) 0.60037(18) 0.0244(5) Uani 1 1 d . .
C6 C -0.05528(17) 0.36041(19) 0.5355(2) 0.0352(6) Uani 1 1 d . .
H6A H -0.0589 0.3346 0.6054 0.053 Uiso 1 1 calc GR .
H6B H -0.0855 0.3239 0.4749 0.053 Uiso 1 1 calc GR .
H6C H -0.0858 0.4153 0.5282 0.053 Uiso 1 1 calc GR .
C7 C 0.08324(16) 0.30829(15) 0.47334(19) 0.0263(5) Uani 1 1 d . U
C8 C 0.05231(18) 0.30104(16) 0.3588(2) 0.0309(5) Uani 1 1 d . .
H8 H 0.0055 0.3366 0.3187 0.037 Uiso 1 1 calc R .
C9 C 0.09358(19) 0.23881(17) 0.3057(2) 0.0350(6) Uani 1 1 d . .
H9 H 0.0742 0.2324 0.2285 0.042 Uiso 1 1 calc R .
C10 C 0.16261(18) 0.18651(15) 0.3653(2) 0.0308(5) Uani 1 1 d . .
H10 H 0.1906 0.1454 0.3289 0.037 Uiso 1 1 calc R .
C11 C 0.19024(16) 0.19613(15) 0.48200(19) 0.0262(5) Uani 1 1 d . .
C12 C 0.2988(2) 0.07350(17) 0.4988(2) 0.0377(6) Uani 1 1 d . .
H12A H 0.2517 0.0308 0.4731 0.057 Uiso 1 1 calc GR .
H12B H 0.3486 0.0490 0.5549 0.057 Uiso 1 1 calc GR .
H12C H 0.3229 0.0932 0.4369 0.057 Uiso 1 1 calc GR .
C13 C 0.27572(17) 0.14908(15) 0.66537(19) 0.0272(5) Uani 1 1 d . .
C14 C 0.22465(18) 0.09852(15) 0.7235(2) 0.0306(5) Uani 1 1 d . .
C15 C 0.25235(19) 0.10028(17) 0.8406(2) 0.0336(6) Uani 1 1 d . .
H15 H 0.2212 0.0667 0.8829 0.040 Uiso 1 1 calc R .
C16 C 0.32536(19) 0.15141(17) 0.8928(2) 0.0345(6) Uani 1 1 d . .
H16 H 0.3466 0.1505 0.9703 0.041 Uiso 1 1 calc R .
C17 C 0.36742(17) 0.20512(17) 0.8270(2) 0.0312(5) Uani 1 1 d . .
C18 C 0.1465(2) -0.06159(19) 0.6607(3) 0.0442(7) Uani 1 1 d . .
C19 C 0.4755(2) 0.2638(2) 0.9929(2) 0.0488(8) Uani 1 1 d . .
H19A H 0.4280 0.2760 1.0325 0.073 Uiso 1 1 calc GR .
H19B H 0.5235 0.3068 1.0105 0.073 Uiso 1 1 calc GR .
H19C H 0.5021 0.2084 1.0147 0.073 Uiso 1 1 calc GR .
C20 C 0.45680(18) 0.33384(18) 0.8062(2) 0.0342(6) Uani 1 1 d . U
C21 C 0.54948(18) 0.3504(2) 0.8061(3) 0.0436(7) Uani 1 1 d . U
H21 H 0.5974 0.3161 0.8465 0.052 Uiso 1 1 calc R .
C22 C 0.56838(19) 0.4193(2) 0.7442(3) 0.0500(8) Uani 1 1 d . U
H22 H 0.6301 0.4313 0.7434 0.060 Uiso 1 1 calc R .
C23 C 0.49875(18) 0.47077(19) 0.6837(3) 0.0397(6) Uani 1 1 d . .
H23 H 0.5129 0.5167 0.6422 0.048 Uiso 1 1 calc R .
C24 C 0.40609(16) 0.45263(16) 0.6859(2) 0.0294(5) Uani 1 1 d . .
C25 C 0.38659(16) 0.38439(16) 0.7477(2) 0.0286(5) Uani 1 1 d . U
H25 H 0.3250 0.3726 0.7496 0.034 Uiso 1 1 calc R .
C26 C 0.3497(2) 0.57603(19) 0.5614(3) 0.0455(7) Uani 1 1 d . .
H26A H 0.2912 0.6024 0.5265 0.068 Uiso 1 1 calc GR .
H26B H 0.3805 0.5572 0.5048 0.068 Uiso 1 1 calc GR .
H26C H 0.3885 0.6170 0.6094 0.068 Uiso 1 1 calc GR .
C27 C 0.2513(2) 0.70883(18) 0.7960(3) 0.0438(7) Uani 1 1 d . .

loop_
_atom_site_aniso_label
_atom_site_aniso_U_11
_atom_site_aniso_U_22
_atom_site_aniso_U_33
_atom_site_aniso_U_23
_atom_site_aniso_U_13
_atom_site_aniso_U_12
S1 0.0350(3) 0.0274(3) 0.0412(4) -0.0011(3) -0.0011(3) -0.0003(3)
S2 0.0382(4) 0.0344(4) 0.0467(4) 0.0047(3) 0.0113(3) -0.0006(3)
F1 0.0553(11) 0.0327(9) 0.0808(14) -0.0146(9) -0.0082(10) -0.0061(8)
F2 0.0993(17) 0.0385(10) 0.0620(13) 0.0137(9) -0.0107(12) -0.0002(10)
F3 0.0462(11) 0.0413(10) 0.142(2) -0.0229(12) 0.0255(13) 0.0032(8)
F4 0.0911(15) 0.0422(10) 0.0703(14) 0.0213(10) 0.0315(12) 0.0086(10)
F5 0.0695(12) 0.0444(10) 0.0821(14) -0.0090(10) 0.0448(11) -0.0016(9)
F6 0.0570(12) 0.0485(11) 0.119(2) -0.0091(12) 0.0211(13) -0.0223(10)
N1 0.0295(10) 0.0306(11) 0.0443(13) 0.0077(10) 0.0153(9) -0.0024(9)
N2 0.0281(10) 0.0265(10) 0.0248(10) 0.0044(8) 0.0103(8) -0.0002(8)
N3 0.0254(10) 0.0356(11) 0.0268(10) -0.0025(9) 0.0062(8) -0.0001(8)
N4 0.0385(11) 0.0340(11) 0.0259(10) 0.0015(9) 0.0121(9) 0.0011(9)
N5 0.0439(12) 0.0269(10) 0.0226(10) -0.0015(8) 0.0109(9) 0.0047(9)
N6 0.0308(10) 0.0331(11) 0.0217(10) 0.0009(8) 0.0077(8) 0.0039(8)
N7 0.0385(12) 0.0518(14) 0.0232(11) 0.0049(10) -0.0019(9) -0.0016(11)
C1 0.0264(11) 0.0227(11) 0.0315(12) 0.0066(10) 0.0084(10) 0.0015(9)
C2 0.0291(12) 0.0233(11) 0.0298(12) 0.0024(10) 0.0042(10) 0.0007(9)
C3 0.0350(12) 0.0244(11) 0.0277(12) 0.0022(9) 0.0107(10) 0.0057(10)
C4 0.0286(11) 0.0268(11) 0.0293(12) 0.0050(10) 0.0102(10) 0.0028(9)
C5 0.0271(11) 0.0261(11) 0.0202(11) 0.0061(9) 0.0057(9) 0.0017(9)
C6 0.0263(12) 0.0447(15) 0.0343(14) 0.0013(12) 0.0061(10) -0.0024(11)
C7 0.0262(11) 0.0287(12) 0.0239(11) 0.0017(9) 0.0057(9) -0.0041(9)
C8 0.0331(12) 0.0305(12) 0.0258(12) 0.0016(10) 0.0000(10) -0.0020(10)
C9 0.0453(15) 0.0343(13) 0.0221(12) -0.0045(10) 0.0015(11) -0.0073(11)
C10 0.0409(14) 0.0258(12) 0.0265(12) -0.0080(10) 0.0097(10) -0.0076(10)
C11 0.0333(12) 0.0238(11) 0.0231(11) -0.0008(9) 0.0101(9) -0.0058(9)
C12 0.0517(16) 0.0343(13) 0.0317(14) -0.0040(11) 0.0191(12) 0.0079(12)
C13 0.0356(12) 0.0256(11) 0.0222(11) 0.0024(9) 0.0106(10) 0.0076(10)
C14 0.0365(13) 0.0254(12) 0.0324(13) 0.0035(10) 0.0133(11) 0.0054(10)
C15 0.0419(14) 0.0330(13) 0.0303(13) 0.0103(11) 0.0174(11) 0.0093(11)
C16 0.0412(14) 0.0418(15) 0.0214(11) 0.0068(11) 0.0089(10) 0.0120(12)
C17 0.0298(12) 0.0372(13) 0.0268(12) 0.0032(10) 0.0068(10) 0.0099(10)
C18 0.0443(15) 0.0374(15) 0.0569(19) 0.0022(14) 0.0236(14) -0.0055(12)
C19 0.0462(17) 0.064(2) 0.0292(14) 0.0013(14) -0.0056(13) 0.0105(15)
C20 0.0300(12) 0.0434(15) 0.0282(12) -0.0064(11) 0.0047(10) -0.0005(11)
C21 0.0249(12) 0.0525(17) 0.0498(17) -0.0041(14) 0.0012(12) 0.0055(12)
C22 0.0240(13) 0.0607(19) 0.067(2) -0.0040(16) 0.0128(14) -0.0056(13)
C23 0.0300(13) 0.0426(15) 0.0493(17) -0.0051(13) 0.0153(12) -0.0083(11)
C24 0.0271(11) 0.0334(13) 0.0292(12) -0.0072(10) 0.0098(10) -0.0042(10)
C25 0.0198(10) 0.0366(13) 0.0293(12) 0.0031(10) 0.0056(9) -0.0015(9)
C26 0.0467(16) 0.0408(15) 0.0544(18) 0.0136(14) 0.0226(14) -0.0052(13)
C27 0.0390(15) 0.0289(13) 0.0579(19) -0.0077(13) -0.0004(14) -0.0021(11)

loop_
_atom_type_symbol
_atom_type_description
_atom_type_scat_dispersion_real
_atom_type_scat_dispersion_imag
_atom_type_scat_source
C C 0.0033 0.0016 'International Tables Vol C Tables 4.2.6.8 and 6.1.1.4'
H H 0.0000 0.0000 'International Tables Vol C Tables 4.2.6.8 and 6.1.1.4'
F F 0.0171 0.0103 'International Tables Vol C Tables 4.2.6.8 and 6.1.1.4'
N N 0.0061 0.0033 'International Tables Vol C Tables 4.2.6.8 and 6.1.1.4'
S S 0.1246 0.1234 'International Tables Vol C Tables 4.2.6.8 and 6.1.1.4'

loop_
_geom_angle_atom_site_label_1
_geom_angle_atom_site_label_2
_geom_angle_atom_site_label_3
_geom_angle
C2 S1 C27 100.08(12)
C14 S2 C18 102.60(13)
C1 N1 C26 117.7(2)
C24 N1 C1 119.7(2)
C24 N1 C26 121.3(2)
C1 N2 C5 119.0(2)
C5 N3 C6 121.2(2)
C5 N3 C7 120.18(19)
C7 N3 C6 117.4(2)
C7 N4 C11 118.7(2)
C11 N5 C12 121.8(2)
C11 N5 C13 119.73(19)
C13 N5 C12 116.9(2)
C13 N6 C17 118.5(2)
C17 N7 C19 119.7(2)
C17 N7 C20 121.1(2)
C20 N7 C19 118.7(2)
N2 C1 N1 115.7(2)
N2 C1 C2 123.2(2)
C2 C1 N1 121.1(2)
C1 C2 S1 120.36(18)
C1 C2 C3 117.4(2)
C3 C2 S1 122.15(19)
C2 C3 H3 119.8
C4 C3 C2 120.3(2)
C4 C3 H3 119.8
C3 C4 H4 120.8
C3 C4 C5 118.4(2)
C5 C4 H4 120.8
N2 C5 N3 116.5(2)
N2 C5 C4 121.5(2)
N3 C5 C4 122.0(2)
N3 C6 H6A 109.5
N3 C6 H6B 109.5
N3 C6 H6C 109.5
H6A C6 H6B 109.5
H6A C6 H6C 109.5
H6B C6 H6C 109.5
N4 C7 N3 117.0(2)
N4 C7 C8 123.4(2)
C8 C7 N3 119.6(2)
C7 C8 H8 121.3
C7 C8 C9 117.5(2)
C9 C8 H8 121.3
C8 C9 H9 119.5
C10 C9 C8 121.0(2)
C10 C9 H9 119.5
C9 C10 H10 120.6
C9 C10 C11 118.9(2)
C11 C10 H10 120.6
N4 C11 N5 117.9(2)
N4 C11 C10 120.6(2)
N5 C11 C10 121.6(2)
N5 C12 H12A 109.5
N5 C12 H12B 109.5
N5 C12 H12C 109.5
H12A C12 H12B 109.5
H12A C12 H12C 109.5
H12B C12 H12C 109.5
N6 C13 N5 115.1(2)
N6 C13 C14 124.0(2)
C14 C13 N5 120.9(2)
C13 C14 S2 119.93(19)
C13 C14 C15 116.9(2)
C15 C14 S2 122.3(2)
C14 C15 H15 120.0
C16 C15 C14 120.1(2)
C16 C15 H15 120.0
C15 C16 H16 120.7
C15 C16 C17 118.6(2)
C17 C16 H16 120.7
N6 C17 N7 115.8(2)
N6 C17 C16 121.5(2)
N7 C17 C16 122.7(2)
F4 C18 S2 113.2(2)
F5 C18 S2 114.9(2)
F5 C18 F4 104.9(3)
F6 C18 S2 108.2(2)
F6 C18 F4 107.6(2)
F6 C18 F5 107.7(3)
N7 C19 H19A 109.5
N7 C19 H19B 109.5
N7 C19 H19C 109.5
H19A C19 H19B 109.5
H19A C19 H19C 109.5
H19B C19 H19C 109.5
C21 C20 N7 119.7(3)
C25 C20 N7 119.1(2)
C25 C20 C21 121.1(3)
C20 C21 H21 121.0
C22 C21 C20 118.0(3)
C22 C21 H21 121.0
C21 C22 H22 119.0
C23 C22 C21 122.0(3)
C23 C22 H22 119.0
C22 C23 H23 120.7
C22 C23 C24 118.7(3)
C24 C23 H23 120.7
N1 C24 C23 121.3(2)
C25 C24 N1 119.0(2)
C25 C24 C23 119.8(2)
C20 C25 C24 120.5(2)
C20 C25 H25 119.8
C24 C25 H25 119.8
N1 C26 H26A 109.5
N1 C26 H26B 109.5
N1 C26 H26C 109.5
H26A C26 H26B 109.5
H26A C26 H26C 109.5
H26B C26 H26C 109.5
F1 C27 S1 108.4(2)
F2 C27 S1 113.3(2)
F2 C27 F1 107.6(3)
F3 C27 S1 114.3(2)
F3 C27 F1 107.2(3)
F3 C27 F2 105.7(3)

loop_
_geom_bond_atom_site_label_1
_geom_bond_atom_site_label_2
_geom_bond_distance
S1 C2 1.770(3)
S1 C27 1.788(3)
S2 C14 1.771(3)
S2 C18 1.787(3)
F1 C27 1.328(3)
F2 C27 1.327(4)
F3 C27 1.322(4)
F4 C18 1.340(4)
F5 C18 1.332(3)
F6 C18 1.324(3)
N1 C1 1.426(3)
N1 C24 1.386(3)
N1 C26 1.453(3)
N2 C1 1.328(3)
N2 C5 1.350(3)
N3 C5 1.362(3)
N3 C6 1.458(3)
N3 C7 1.438(3)
N4 C7 1.351(3)
N4 C11 1.365(3)
N5 C11 1.374(3)
N5 C12 1.449(3)
N5 C13 1.427(3)
N6 C13 1.321(3)
N6 C17 1.351(3)
N7 C17 1.369(3)
N7 C19 1.464(3)
N7 C20 1.435(4)
C1 C2 1.394(3)
C2 C3 1.402(3)
C3 H3 0.9300
C3 C4 1.367(3)
C4 H4 0.9300
C4 C5 1.411(3)
C6 H6A 0.9600
C6 H6B 0.9600
C6 H6C 0.9600
C7 C8 1.378(3)
C8 H8 0.9300
C8 C9 1.385(4)
C9 H9 0.9300
C9 C10 1.372(4)
C10 H10 0.9300
C10 C11 1.404(3)
C12 H12A 0.9600
C12 H12B 0.9600
C12 H12C 0.9600
C13 C14 1.395(3)
C14 C15 1.400(4)
C15 H15 0.9300
C15 C16 1.371(4)
C16 H16 0.9300
C16 C17 1.403(4)
C19 H19A 0.9600
C19 H19B 0.9600
C19 H19C 0.9600
C20 C21 1.388(4)
C20 C25 1.363(4)
C21 H21 0.9300
C21 C22 1.380(5)
C22 H22 0.9300
C22 C23 1.374(4)
C23 H23 0.9300
C23 C24 1.399(3)
C24 C25 1.374(3)
C25 H25 0.9300
C26 H26A 0.9600
C26 H26B 0.9600
C26 H26C 0.9600

loop_
_geom_torsion_atom_site_label_1
_geom_torsion_atom_site_label_2
_geom_torsion_atom_site_label_3
_geom_torsion_atom_site_label_4
_geom_torsion
S1 C2 C3 C4 -176.31(18)
S2 C14 C15 C16 -167.95(19)
N1 C1 C2 S1 -5.0(3)
N1 C1 C2 C3 179.1(2)
N1 C24 C25 C20 180.0(2)
N2 C1 C2 S1 174.93(18)
N2 C1 C2 C3 -0.9(3)
N3 C7 C8 C9 -179.8(2)
N4 C7 C8 C9 -1.6(4)
N5 C13 C14 S2 -16.5(3)
N5 C13 C14 C15 174.0(2)
N6 C13 C14 S2 166.11(19)
N6 C13 C14 C15 -3.4(4)
N7 C20 C21 C22 -178.1(3)
N7 C20 C25 C24 178.5(2)
C1 N1 C24 C23 -166.5(2)
C1 N1 C24 C25 13.0(4)
C1 N2 C5 N3 -178.2(2)
C1 N2 C5 C4 2.2(3)
C1 C2 C3 C4 -0.6(3)
C2 S1 C27 F1 -178.8(2)
C2 S1 C27 F2 -59.5(2)
C2 S1 C27 F3 61.7(3)
C2 C3 C4 C5 2.7(3)
C3 C4 C5 N2 -3.5(3)
C3 C4 C5 N3 176.8(2)
C5 N2 C1 N1 -179.9(2)
C5 N2 C1 C2 0.1(3)
C5 N3 C7 N4 56.0(3)
C5 N3 C7 C8 -125.7(2)
C6 N3 C5 N2 -174.3(2)
C6 N3 C5 C4 5.4(3)
C6 N3 C7 N4 -111.6(2)
C6 N3 C7 C8 66.8(3)
C7 N3 C5 N2 18.6(3)
C7 N3 C5 C4 -161.7(2)
C7 N4 C11 N5 179.0(2)
C7 N4 C11 C10 -1.2(3)
C7 C8 C9 C10 0.0(4)
C8 C9 C10 C11 0.9(4)
C9 C10 C11 N4 -0.3(4)
C9 C10 C11 N5 179.5(2)
C11 N4 C7 N3 -179.5(2)
C11 N4 C7 C8 2.2(4)
C11 N5 C13 N6 -95.8(3)
C11 N5 C13 C14 86.6(3)
C12 N5 C11 N4 173.5(2)
C12 N5 C11 C10 -6.3(4)
C12 N5 C13 N6 98.3(3)
C12 N5 C13 C14 -79.4(3)
C13 N5 C11 N4 8.2(3)
C13 N5 C11 C10 -171.6(2)
C13 N6 C17 N7 -175.3(2)
C13 N6 C17 C16 5.3(3)
C13 C14 C15 C16 1.3(4)
C14 S2 C18 F4 54.8(2)
C14 S2 C18 F5 -65.7(3)
C14 S2 C18 F6 174.0(2)
C14 C15 C16 C17 3.7(4)
C15 C16 C17 N6 -7.2(4)
C15 C16 C17 N7 173.4(2)
C17 N6 C13 N5 -177.4(2)
C17 N6 C13 C14 0.1(3)
C17 N7 C20 C21 -130.5(3)
C17 N7 C20 C25 51.8(4)
C18 S2 C14 C13 113.1(2)
C18 S2 C14 C15 -78.0(2)
C19 N7 C17 N6 -169.4(2)
C19 N7 C17 C16 10.0(4)
C19 N7 C20 C21 57.4(4)
C19 N7 C20 C25 -120.4(3)
C20 N7 C17 N6 18.5(4)
C20 N7 C17 C16 -162.1(2)
C20 C21 C22 C23 -0.1(5)
C21 C20 C25 C24 0.8(4)
C21 C22 C23 C24 0.4(5)
C22 C23 C24 N1 179.4(3)
C22 C23 C24 C25 0.0(4)
C23 C24 C25 C20 -0.5(4)
C24 N1 C1 N2 -94.1(3)
C24 N1 C1 C2 85.9(3)
C25 C20 C21 C22 -0.4(4)
C26 N1 C1 N2 99.0(3)
C26 N1 C1 C2 -81.1(3)
C26 N1 C24 C23 0.0(4)
C26 N1 C24 C25 179.5(2)
C27 S1 C2 C1 117.2(2)
C27 S1 C2 C3 -67.2(2)
